data_4134301
loop_
_publ_author_name
'du Plessis, Marike'
'Nikolayenko, Varvara I.'
'Barbour, Leonard J.'

_publ_section_title
;
 Record-setting selectivity for p-xylene by an intrinsically porous 0D
 metallocycle.
;
_journal_name_full 'Journal of the American Chemical Society'
_journal_paper_doi 10.1021/jacs.9b11314
_journal_year 2020
_chemical_formula_moiety 'C34 H40 Cl4 Cu2 N8, C8 H10'
_chemical_formula_sum 'C42 H50 Cl4 Cu2 N8'
_chemical_formula_weight 935.82
_space_group_crystal_system monoclinic
_space_group_IT_number 14
_space_group_name_Hall '-P 2ybc'
_space_group_name_H-M_alt 'P 1 21/c 1'
_atom_sites_solution_hydrogens geom
_atom_sites_solution_primary direct
_atom_sites_solution_secondary difmap
_audit_creation_method SHELXL-2016/6
_cell_angle_alpha 90
_cell_angle_beta 99.687(3)
_cell_angle_gamma 90
_cell_formula_units_Z 2
_cell_length_a 8.4436(16)
_cell_length_b 11.210(2)
_cell_length_c 22.265(4)
_cell_measurement_reflns_used 4937
_cell_measurement_temperature 100(2)
_cell_measurement_theta_max 26.362
_cell_measurement_theta_min 2.4505
_cell_volume 2077.4(7)
_computing_cell_refinement 'SAINT V8.37A (Bruker, 2016)'
_computing_data_collection 'APEX3 (Bruker, 2017)'
_computing_data_reduction 'SAINT V8.37A (Bruker, 2016)'
_computing_molecular_graphics 'X-Seed (Barbour, 2001; Atwood & Barbour, 2003)'
_computing_structure_refinement 'SHELXL-2016/6 (Sheldrick, 2016)'
_computing_structure_solution 'SHELXS-2013/1 (Sheldrick, 2016)'
_diffrn_ambient_temperature 100(2)
_diffrn_detector 'CCD area detector'
_diffrn_detector_type 'Bruker APEX II'
_diffrn_measured_fraction_theta_full 1.000
_diffrn_measured_fraction_theta_max 0.998
_diffrn_measurement_device 'three-circle diffractometer'
_diffrn_measurement_device_type 'Bruker APEX DUO CCD area-detector'
_diffrn_measurement_method '\w scans'
_diffrn_radiation_monochromator 'multilayer mirror optics'
_diffrn_radiation_type MoK\a
_diffrn_radiation_wavelength 0.71073
_diffrn_reflns_av_R_equivalents 0.1197
_diffrn_reflns_av_unetI/netI 0.0973
_diffrn_reflns_Laue_measured_fraction_full 1.000
_diffrn_reflns_Laue_measured_fraction_max 0.998
_diffrn_reflns_limit_h_max 10
_diffrn_reflns_limit_h_min -10
_diffrn_reflns_limit_k_max 13
_diffrn_reflns_limit_k_min -13
_diffrn_reflns_limit_l_max 27
_diffrn_reflns_limit_l_min -27
_diffrn_reflns_number 20355
_diffrn_reflns_point_group_measured_fraction_full 1.000
_diffrn_reflns_point_group_measured_fraction_max 0.998
_diffrn_reflns_theta_full 25.242
_diffrn_reflns_theta_max 26.338
_diffrn_reflns_theta_min 1.856
_diffrn_source 'microfocus sealed tube'
_diffrn_source_type 'Incoatec I\mS microsource'
_diffrn_standards_number 0
_exptl_absorpt_coefficient_mu 1.323
_exptl_absorpt_correction_T_max 0.7454
_exptl_absorpt_correction_T_min 0.6367
_exptl_absorpt_correction_type multi-scan
_exptl_absorpt_process_details SADABS-2014/5
_exptl_crystal_colour blue
_exptl_crystal_density_diffrn 1.496
_exptl_crystal_description block
_exptl_crystal_F_000 968
_exptl_crystal_size_max 0.200
_exptl_crystal_size_mid 0.070
_exptl_crystal_size_min 0.070
_refine_diff_density_max 0.586
_refine_diff_density_min -0.479
_refine_diff_density_rms 0.086
_refine_ls_extinction_method none
_refine_ls_goodness_of_fit_ref 1.031
_refine_ls_hydrogen_treatment constr
_refine_ls_matrix_type full
_refine_ls_number_parameters 258
_refine_ls_number_reflns 4233
_refine_ls_number_restraints 2
_refine_ls_restrained_S_all 1.032
_refine_ls_R_factor_all 0.1082
_refine_ls_R_factor_gt 0.0568
_refine_ls_shift/su_max 0.000
_refine_ls_shift/su_mean 0.000
_refine_ls_structure_factor_coef Fsqd
_refine_ls_weighting_details 'w=1/[\s^2^(Fo^2^)+(0.0761P)^2^] where P=(Fo^2^+2Fc^2^)/3'
_refine_ls_weighting_scheme calc
_refine_ls_wR_factor_gt 0.1452
_refine_ls_wR_factor_ref 0.1616
_reflns_Friedel_coverage 0.000
_reflns_number_gt 2506
_reflns_number_total 4233
_reflns_threshold_expression 'I > 2\s(I)'
_cod_data_source_file 1mx_100K.cif
_cod_data_source_block 1_mx_100K
_cod_original_sg_symbol_H-M 'P 21/c'
_cod_database_code 4134301
_shelx_shelxl_version_number 2016/6
_shelx_space_group_comment
;
The symmetry employed for this shelxl refinement is uniquely defined
by the following loop, which should always be used as a source of
symmetry information in preference to the above space-group names.
They are only intended as comments.
;
_shelx_estimated_absorpt_t_min 0.778
_shelx_estimated_absorpt_t_max 0.913

loop_
_space_group_symop_operation_xyz
'x, y, z'
'-x, y+1/2, -z+1/2'
'-x, -y, -z'
'x, -y-1/2, z-1/2'

loop_
_atom_site_label
_atom_site_type_symbol
_atom_site_fract_x
_atom_site_fract_y
_atom_site_fract_z
_atom_site_U_iso_or_equiv
_atom_site_adp_type
_atom_site_occupancy
_atom_site_site_symmetry_order
_atom_site_calc_flag
_atom_site_refinement_flags_posn
_atom_site_refinement_flags_adp
_atom_site_refinement_flags_occupancy
_atom_site_disorder_assembly
_atom_site_disorder_group
Cu1 Cu 0.01631(7) 0.25325(5) 0.39353(3) 0.0352(2) Uani 1 1 d . . . . .
Cl2 Cl 0.14662(15) 0.21593(15) 0.31509(6) 0.0557(4) Uani 1 1 d . . . . .
Cl1 Cl -0.13030(15) 0.37545(14) 0.44282(7) 0.0613(5) Uani 1 1 d . . . . .
C5 C 0.5113(5) 0.3248(4) 0.63836(19) 0.0312(11) Uani 1 1 d . . . . .
N4 N 0.1733(4) -0.1585(3) 0.64379(18) 0.0366(10) Uani 1 1 d . . . . .
C9 C 0.1804(6) -0.0688(4) 0.6816(2) 0.0363(12) Uani 1 1 d . . . . .
H9 H 0.090493 -0.039474 0.697630 0.044 Uiso 1 1 calc R U . . .
N2 N 0.3784(4) 0.3581(4) 0.53103(17) 0.0391(10) Uani 1 1 d . . . . .
N1 N 0.2151(4) 0.2959(4) 0.45019(18) 0.0389(10) Uani 1 1 d . . . . .
C7 C 0.4870(5) 0.1630(4) 0.7086(2) 0.0332(11) Uani 1 1 d . . . . .
C14 C 0.6790(5) 0.3223(4) 0.6546(2) 0.0374(12) Uani 1 1 d . . . . .
N3 N 0.3280(5) -0.0231(4) 0.69535(18) 0.0401(10) Uani 1 1 d . . . . .
C1 C 0.2269(5) 0.3496(4) 0.5030(2) 0.0381(12) Uani 1 1 d . . . . .
H1 H 0.137634 0.378942 0.519385 0.046 Uiso 1 1 calc R U . . .
C4 C 0.4356(6) 0.4134(4) 0.5907(2) 0.0408(12) Uani 1 1 d . . . . .
H4A H 0.343981 0.452737 0.605130 0.049 Uiso 1 1 calc R U . . .
H4B H 0.515490 0.475790 0.585817 0.049 Uiso 1 1 calc R U . . .
C13 C 0.7455(6) 0.2382(4) 0.6980(2) 0.0423(13) Uani 1 1 d . . . . .
H13 H 0.858885 0.236610 0.710111 0.051 Uiso 1 1 calc R U . . .
C8 C 0.3836(6) 0.0749(4) 0.7364(2) 0.0430(13) Uani 1 1 d . . . . .
H8A H 0.446292 0.042301 0.774424 0.052 Uiso 1 1 calc R U . . .
H8B H 0.289366 0.117342 0.747159 0.052 Uiso 1 1 calc R U . . .
C3 C 0.469(3) 0.3223(14) 0.4932(9) 0.027(4) Uani 0.5 1 d . . P A -1
H3 H 0.582951 0.323255 0.500182 0.032 Uiso 0.5 1 calc R U P A -1
C6 C 0.4156(5) 0.2476(4) 0.6665(2) 0.0316(11) Uani 1 1 d . . . . .
C12 C 0.6544(6) 0.1575(4) 0.7241(2) 0.0388(12) Uani 1 1 d . . . . .
C16 C 0.7418(7) 0.0696(5) 0.7689(2) 0.0598(16) Uani 1 1 d . . . . .
H16A H 0.857381 0.086184 0.775028 0.090 Uiso 1 1 calc R U . . .
H16B H 0.721846 -0.011552 0.753050 0.090 Uiso 1 1 calc R U . . .
H16C H 0.703231 0.076795 0.807891 0.090 Uiso 1 1 calc R U . . .
C2 C 0.370(2) 0.2819(11) 0.4403(10) 0.026(4) Uani 0.5 1 d . . P A -1
H2 H 0.403967 0.251002 0.404739 0.031 Uiso 0.5 1 calc R U P A -1
C15 C 0.7916(6) 0.4050(5) 0.6289(3) 0.0599(16) Uani 1 1 d . . . . .
H15A H 0.902784 0.386212 0.646950 0.090 Uiso 1 1 calc R U . . .
H15B H 0.767578 0.487711 0.638346 0.090 Uiso 1 1 calc R U . . .
H15C H 0.777597 0.394727 0.584575 0.090 Uiso 1 1 calc R U . . .
C10 C 0.3271(6) -0.1740(5) 0.6339(3) 0.0625(18) Uani 1 1 d . . . . .
H10 H 0.361722 -0.233634 0.608675 0.075 Uiso 1 1 calc R U . . .
C17 C 0.2359(5) 0.2572(5) 0.6527(3) 0.0477(14) Uani 1 1 d . . . . .
H17A H 0.205633 0.332714 0.631710 0.072 Uiso 1 1 calc R U . . .
H17B H 0.192478 0.254696 0.690862 0.072 Uiso 1 1 calc R U . . .
H17C H 0.192172 0.190554 0.626630 0.072 Uiso 1 1 calc R U . . .
C11 C 0.4221(6) -0.0912(5) 0.6657(3) 0.0636(18) Uani 1 1 d . . . . .
H11 H 0.534486 -0.082228 0.667000 0.076 Uiso 1 1 calc R U . . .
C7A C 0.5161(17) 0.0221(15) 0.5285(6) 0.106(2) Uani 0.5 1 d D . P B -1
H7A1 H 0.525874 0.099123 0.549669 0.160 Uiso 0.5 1 calc R U P B -1
H7A2 H 0.584017 0.022043 0.496920 0.160 Uiso 0.5 1 calc R U P B -1
H7A3 H 0.550568 -0.041846 0.557834 0.160 Uiso 0.5 1 calc R U P B -1
C8A C -0.0652(18) 0.0814(15) 0.5435(8) 0.106(2) Uani 0.5 1 d D . P B -1
H8A1 H -0.103254 0.154658 0.521679 0.160 Uiso 0.5 1 calc R U P B -1
H8A2 H -0.021411 0.100605 0.585975 0.160 Uiso 0.5 1 calc R U P B -1
H8A3 H -0.154919 0.025513 0.542157 0.160 Uiso 0.5 1 calc R U P B -1
C1A C 0.3461(10) 0.0024(10) 0.5000(5) 0.106(2) Uani 0.5 1 d DG . P B -1
C2A C 0.2319(15) 0.0429(9) 0.5335(4) 0.106(2) Uani 0.5 1 d G . P B -1
H2A H 0.264764 0.084112 0.570781 0.128 Uiso 0.5 1 calc R U P B -1
C3A C 0.0696(13) 0.0229(11) 0.5124(5) 0.106(2) Uani 0.5 1 d DG . P B -1
C4A C 0.0215(10) -0.0375(11) 0.4579(5) 0.106(2) Uani 0.5 1 d G . P B -1
H4A1 H -0.089446 -0.051102 0.443447 0.128 Uiso 0.5 1 calc R U P B -1
C5A C 0.1357(14) -0.0779(9) 0.4244(4) 0.106(2) Uani 0.5 1 d G . P B -1
H5A H 0.102816 -0.119135 0.387111 0.128 Uiso 0.5 1 calc R U P B -1
C6A C 0.2980(12) -0.0579(10) 0.4455(5) 0.106(2) Uani 0.5 1 d G . P B -1
H6A H 0.376053 -0.085546 0.422610 0.128 Uiso 0.5 1 calc R U P B -1
C18 C 0.363(3) 0.258(3) 0.4484(12) 0.134(15) Uani 0.5 1 d . . P A 1
H18 H 0.390260 0.213163 0.415484 0.160 Uiso 0.5 1 calc R U P A 1
C19 C 0.465(3) 0.288(3) 0.4953(15) 0.129(13) Uani 0.5 1 d . . P A 1
H19 H 0.575075 0.267233 0.504129 0.155 Uiso 0.5 1 calc R U P A 1

loop_
_atom_site_aniso_label
_atom_site_aniso_U_11
_atom_site_aniso_U_22
_atom_site_aniso_U_33
_atom_site_aniso_U_23
_atom_site_aniso_U_13
_atom_site_aniso_U_12
Cu1 0.0299(3) 0.0439(4) 0.0309(3) -0.0023(3) 0.0031(2) 0.0002(3)
Cl2 0.0409(7) 0.0951(12) 0.0334(7) -0.0118(7) 0.0129(6) -0.0139(7)
Cl1 0.0369(7) 0.0696(10) 0.0716(10) -0.0354(8) -0.0078(7) 0.0156(7)
C5 0.035(3) 0.032(3) 0.023(2) -0.006(2) -0.0040(19) 0.000(2)
N4 0.034(2) 0.037(2) 0.040(2) -0.004(2) 0.0101(18) -0.0001(18)
C9 0.033(3) 0.041(3) 0.037(3) -0.001(3) 0.012(2) -0.004(2)
N2 0.032(2) 0.054(3) 0.030(2) 0.000(2) 0.0003(18) -0.002(2)
N1 0.031(2) 0.053(3) 0.031(2) -0.009(2) 0.0019(17) 0.002(2)
C7 0.037(3) 0.035(3) 0.026(2) -0.006(2) 0.000(2) -0.005(2)
C14 0.033(3) 0.041(3) 0.037(3) -0.001(2) 0.001(2) -0.002(2)
N3 0.039(2) 0.041(3) 0.043(2) -0.005(2) 0.0127(19) -0.011(2)
C1 0.030(3) 0.049(3) 0.032(3) 0.001(3) -0.001(2) 0.003(2)
C4 0.043(3) 0.035(3) 0.039(3) -0.001(2) -0.008(2) -0.004(2)
C13 0.027(3) 0.052(3) 0.044(3) -0.003(3) -0.007(2) -0.003(2)
C8 0.054(3) 0.046(3) 0.028(3) -0.008(2) 0.004(2) -0.011(3)
C3 0.023(8) 0.028(6) 0.027(8) 0.006(5) -0.002(6) -0.006(5)
C6 0.031(2) 0.038(3) 0.024(2) -0.009(2) -0.0011(19) -0.002(2)
C12 0.046(3) 0.037(3) 0.030(3) -0.006(2) -0.005(2) 0.001(2)
C16 0.068(4) 0.051(4) 0.051(4) 0.008(3) -0.017(3) 0.003(3)
C2 0.021(8) 0.019(5) 0.042(9) 0.005(6) 0.018(7) 0.000(5)
C15 0.037(3) 0.073(4) 0.068(4) 0.012(3) 0.003(3) -0.014(3)
C10 0.037(3) 0.064(4) 0.093(5) -0.042(4) 0.029(3) -0.014(3)
C17 0.025(3) 0.064(4) 0.052(3) 0.000(3) 0.001(2) -0.002(2)
C11 0.029(3) 0.068(4) 0.098(5) -0.038(4) 0.021(3) -0.010(3)
C7A 0.121(6) 0.094(4) 0.100(5) 0.008(4) 0.006(4) 0.017(5)
C8A 0.121(6) 0.094(4) 0.100(5) 0.008(4) 0.006(4) 0.017(5)
C1A 0.121(6) 0.094(4) 0.100(5) 0.008(4) 0.006(4) 0.017(5)
C2A 0.121(6) 0.094(4) 0.100(5) 0.008(4) 0.006(4) 0.017(5)
C3A 0.121(6) 0.094(4) 0.100(5) 0.008(4) 0.006(4) 0.017(5)
C4A 0.121(6) 0.094(4) 0.100(5) 0.008(4) 0.006(4) 0.017(5)
C5A 0.121(6) 0.094(4) 0.100(5) 0.008(4) 0.006(4) 0.017(5)
C6A 0.121(6) 0.094(4) 0.100(5) 0.008(4) 0.006(4) 0.017(5)
C18 0.032(12) 0.31(4) 0.051(13) -0.092(18) -0.006(9) 0.032(17)
C19 0.042(14) 0.25(4) 0.09(2) -0.09(2) 0.011(13) 0.041(19)

loop_
_atom_type_symbol
_atom_type_description
_atom_type_scat_dispersion_real
_atom_type_scat_dispersion_imag
_atom_type_scat_source
C C 0.0033 0.0016 'International Tables Vol C Tables 4.2.6.8 and 6.1.1.4'
H H 0.0000 0.0000 'International Tables Vol C Tables 4.2.6.8 and 6.1.1.4'
N N 0.0061 0.0033 'International Tables Vol C Tables 4.2.6.8 and 6.1.1.4'
Cl Cl 0.1484 0.1585 'International Tables Vol C Tables 4.2.6.8 and 6.1.1.4'
Cu Cu 0.3201 1.2651 'International Tables Vol C Tables 4.2.6.8 and 6.1.1.4'

loop_
_geom_angle_atom_site_label_1
_geom_angle_atom_site_label_2
_geom_angle_atom_site_label_3
_geom_angle
_geom_angle_site_symmetry_1
_geom_angle_site_symmetry_3
_geom_angle_publ_flag
N1 Cu1 N4 159.02(17) . 3_556 ?
N1 Cu1 Cl1 91.10(12) . . ?
N4 Cu1 Cl1 93.36(12) 3_556 . ?
N1 Cu1 Cl2 93.81(12) . . ?
N4 Cu1 Cl2 92.35(12) 3_556 . ?
Cl1 Cu1 Cl2 150.51(7) . . ?
C14 C5 C6 120.4(4) . . ?
C14 C5 C4 118.9(4) . . ?
C6 C5 C4 120.8(4) . . ?
C9 N4 C10 105.1(4) . . ?
C9 N4 Cu1 128.9(3) . 3_556 ?
C10 N4 Cu1 126.0(3) . 3_556 ?
N4 C9 N3 112.5(4) . . ?
N4 C9 H9 123.8 . . ?
N3 C9 H9 123.8 . . ?
C3 N2 C1 107.4(10) . . ?
C3 N2 C19 15.9(17) . . ?
C1 N2 C19 104.1(13) . . ?
C3 N2 C4 125.4(10) . . ?
C1 N2 C4 126.7(4) . . ?
C19 N2 C4 128.6(13) . . ?
C1 N1 C18 104.2(12) . . ?
C1 N1 C2 105.4(10) . . ?
C18 N1 C2 14.1(17) . . ?
C1 N1 Cu1 127.7(3) . . ?
C18 N1 Cu1 127.2(11) . . ?
C2 N1 Cu1 126.8(9) . . ?
C6 C7 C12 120.0(4) . . ?
C6 C7 C8 120.1(4) . . ?
C12 C7 C8 119.8(4) . . ?
C13 C14 C5 117.5(4) . . ?
C13 C14 C15 118.2(4) . . ?
C5 C14 C15 124.3(4) . . ?
C9 N3 C11 105.9(4) . . ?
C9 N3 C8 128.6(4) . . ?
C11 N3 C8 125.4(4) . . ?
N1 C1 N2 112.1(4) . . ?
N1 C1 H1 123.9 . . ?
N2 C1 H1 123.9 . . ?
N2 C4 C5 113.1(4) . . ?
N2 C4 H4A 109.0 . . ?
C5 C4 H4A 109.0 . . ?
N2 C4 H4B 109.0 . . ?
C5 C4 H4B 109.0 . . ?
H4A C4 H4B 107.8 . . ?
C12 C13 C14 123.1(4) . . ?
C12 C13 H13 118.4 . . ?
C14 C13 H13 118.4 . . ?
N3 C8 C7 112.4(4) . . ?
N3 C8 H8A 109.1 . . ?
C7 C8 H8A 109.1 . . ?
N3 C8 H8B 109.1 . . ?
C7 C8 H8B 109.1 . . ?
H8A C8 H8B 107.9 . . ?
N2 C3 C2 108.5(17) . . ?
N2 C3 C18 104.0(17) . . ?
C2 C3 C18 13.6(16) . . ?
N2 C3 H3 125.8 . . ?
C2 C3 H3 125.8 . . ?
C18 C3 H3 128.6 . . ?
C7 C6 C5 120.2(4) . . ?
C7 C6 C17 119.6(4) . . ?
C5 C6 C17 120.2(4) . . ?
C13 C12 C7 118.7(4) . . ?
C13 C12 C16 117.6(5) . . ?
C7 C12 C16 123.7(5) . . ?
C12 C16 H16A 109.5 . . ?
C12 C16 H16B 109.5 . . ?
H16A C16 H16B 109.5 . . ?
C12 C16 H16C 109.5 . . ?
H16A C16 H16C 109.5 . . ?
H16B C16 H16C 109.5 . . ?
C19 C2 N1 106.3(18) . . ?
C19 C2 C3 16.2(17) . . ?
N1 C2 C3 106.0(16) . . ?
C19 C2 H2 124.3 . . ?
N1 C2 H2 127.0 . . ?
C3 C2 H2 127.0 . . ?
C14 C15 H15A 109.5 . . ?
C14 C15 H15B 109.5 . . ?
H15A C15 H15B 109.5 . . ?
C14 C15 H15C 109.5 . . ?
H15A C15 H15C 109.5 . . ?
H15B C15 H15C 109.5 . . ?
C11 C10 N4 109.0(5) . . ?
C11 C10 H10 125.5 . . ?
N4 C10 H10 125.5 . . ?
C6 C17 H17A 109.5 . . ?
C6 C17 H17B 109.5 . . ?
H17A C17 H17B 109.5 . . ?
C6 C17 H17C 109.5 . . ?
H17A C17 H17C 109.5 . . ?
H17B C17 H17C 109.5 . . ?
C10 C11 N3 107.4(5) . . ?
C10 C11 H11 126.3 . . ?
N3 C11 H11 126.3 . . ?
C1A C7A H7A1 109.5 . . ?
C1A C7A H7A2 109.5 . . ?
H7A1 C7A H7A2 109.5 . . ?
C1A C7A H7A3 109.5 . . ?
H7A1 C7A H7A3 109.5 . . ?
H7A2 C7A H7A3 109.5 . . ?
C3A C8A H8A1 109.5 . . ?
C3A C8A H8A2 109.5 . . ?
H8A1 C8A H8A2 109.5 . . ?
C3A C8A H8A3 109.5 . . ?
H8A1 C8A H8A3 109.5 . . ?
H8A2 C8A H8A3 109.5 . . ?
C2A C1A C6A 120.0 . . ?
C2A C1A C7A 115.5(11) . . ?
C6A C1A C7A 124.4(11) . . ?
C3A C2A C1A 120.0 . . ?
C3A C2A H2A 120.0 . . ?
C1A C2A H2A 120.0 . . ?
C4A C3A C2A 120.0 . . ?
C4A C3A C8A 117.5(9) . . ?
C2A C3A C8A 122.0(10) . . ?
C3A C4A C5A 120.0 . . ?
C3A C4A H4A1 120.0 . . ?
C5A C4A H4A1 120.0 . . ?
C4A C5A C6A 120.0 . . ?
C4A C5A H5A 120.0 . . ?
C6A C5A H5A 120.0 . . ?
C5A C6A C1A 120.0 . . ?
C5A C6A H6A 120.0 . . ?
C1A C6A H6A 120.0 . . ?
C19 C18 N1 113(2) . . ?
C19 C18 C3 15.5(19) . . ?
N1 C18 C3 108(2) . . ?
C19 C18 H18 123.3 . . ?
N1 C18 H18 123.3 . . ?
C3 C18 H18 127.0 . . ?
C18 C19 C2 14.3(17) . . ?
C18 C19 N2 105(2) . . ?
C2 C19 N2 105(2) . . ?
C18 C19 H19 127.3 . . ?
C2 C19 H19 125.8 . . ?
N2 C19 H19 127.2 . . ?

loop_
_geom_bond_atom_site_label_1
_geom_bond_atom_site_label_2
_geom_bond_distance
_geom_bond_site_symmetry_2
_geom_bond_publ_flag
Cu1 N1 1.981(4) . ?
Cu1 N4 1.983(4) 3_556 ?
Cu1 Cl1 2.2519(14) . ?
Cu1 Cl2 2.2542(14) . ?
C5 C14 1.402(6) . ?
C5 C6 1.402(6) . ?
C5 C4 1.515(6) . ?
N4 C9 1.307(5) . ?
N4 C10 1.364(6) . ?
C9 N3 1.335(6) . ?
C9 H9 0.9500 . ?
N2 C3 1.29(2) . ?
N2 C1 1.329(5) . ?
N2 C19 1.40(3) . ?
N2 C4 1.472(6) . ?
N1 C1 1.310(6) . ?
N1 C18 1.32(3) . ?
N1 C2 1.375(19) . ?
C7 C6 1.396(6) . ?
C7 C12 1.398(6) . ?
C7 C8 1.518(6) . ?
C14 C13 1.399(7) . ?
C14 C15 1.508(7) . ?
N3 C11 1.351(6) . ?
N3 C8 1.456(6) . ?
C1 H1 0.9500 . ?
C4 H4A 0.9900 . ?
C4 H4B 0.9900 . ?
C13 C12 1.378(7) . ?
C13 H13 0.9500 . ?
C8 H8A 0.9900 . ?
C8 H8B 0.9900 . ?
C3 C2 1.40(3) . ?
C3 C18 1.42(3) . ?
C3 H3 0.9500 . ?
C6 C17 1.501(6) . ?
C12 C16 1.505(7) . ?
C16 H16A 0.9800 . ?
C16 H16B 0.9800 . ?
C16 H16C 0.9800 . ?
C2 C19 1.35(4) . ?
C2 H2 0.9500 . ?
C15 H15A 0.9800 . ?
C15 H15B 0.9800 . ?
C15 H15C 0.9800 . ?
C10 C11 1.347(7) . ?
C10 H10 0.9500 . ?
C17 H17A 0.9800 . ?
C17 H17B 0.9800 . ?
C17 H17C 0.9800 . ?
C11 H11 0.9500 . ?
C7A C1A 1.485(14) . ?
C7A H7A1 0.9800 . ?
C7A H7A2 0.9800 . ?
C7A H7A3 0.9800 . ?
C8A C3A 1.571(13) . ?
C8A H8A1 0.9800 . ?
C8A H8A2 0.9800 . ?
C8A H8A3 0.9800 . ?
C1A C2A 1.3900 . ?
C1A C6A 1.3900 . ?
C2A C3A 1.3900 . ?
C2A H2A 0.9500 . ?
C3A C4A 1.3900 . ?
C4A C5A 1.3900 . ?
C4A H4A1 0.9500 . ?
C5A C6A 1.3900 . ?
C5A H5A 0.9500 . ?
C6A H6A 0.9500 . ?
C18 C19 1.28(4) . ?
C18 H18 0.9500 . ?
C19 H19 0.9500 . ?

loop_
_geom_torsion_atom_site_label_1
_geom_torsion_atom_site_label_2
_geom_torsion_atom_site_label_3
_geom_torsion_atom_site_label_4
_geom_torsion
_geom_torsion_site_symmetry_1
_geom_torsion_site_symmetry_2
_geom_torsion_site_symmetry_3
_geom_torsion_site_symmetry_4
_geom_torsion_publ_flag
C10 N4 C9 N3 1.9(6) . . . . ?
Cu1 N4 C9 N3 -177.3(3) 3_556 . . . ?
C6 C5 C14 C13 1.9(7) . . . . ?
C4 C5 C14 C13 -179.0(4) . . . . ?
C6 C5 C14 C15 -177.4(5) . . . . ?
C4 C5 C14 C15 1.7(7) . . . . ?
N4 C9 N3 C11 -2.2(6) . . . . ?
N4 C9 N3 C8 -178.7(4) . . . . ?
C18 N1 C1 N2 6.9(15) . . . . ?
C2 N1 C1 N2 -7.6(8) . . . . ?
Cu1 N1 C1 N2 176.2(3) . . . . ?
C3 N2 C1 N1 7.5(8) . . . . ?
C19 N2 C1 N1 -8.7(15) . . . . ?
C4 N2 C1 N1 179.6(4) . . . . ?
C3 N2 C4 C5 -74.6(9) . . . . ?
C1 N2 C4 C5 114.6(5) . . . . ?
C19 N2 C4 C5 -55.0(18) . . . . ?
C14 C5 C4 N2 104.3(5) . . . . ?
C6 C5 C4 N2 -76.6(6) . . . . ?
C5 C14 C13 C12 1.3(7) . . . . ?
C15 C14 C13 C12 -179.3(5) . . . . ?
C9 N3 C8 C7 -133.6(5) . . . . ?
C11 N3 C8 C7 50.5(7) . . . . ?
C6 C7 C8 N3 78.7(5) . . . . ?
C12 C7 C8 N3 -99.9(5) . . . . ?
C1 N2 C3 C2 -4.0(12) . . . . ?
C19 N2 C3 C2 76(8) . . . . ?
C4 N2 C3 C2 -176.3(7) . . . . ?
C1 N2 C3 C18 -17.4(16) . . . . ?
C19 N2 C3 C18 63(8) . . . . ?
C4 N2 C3 C18 170.3(14) . . . . ?
C12 C7 C6 C5 2.0(6) . . . . ?
C8 C7 C6 C5 -176.6(4) . . . . ?
C12 C7 C6 C17 -176.6(4) . . . . ?
C8 C7 C6 C17 4.8(6) . . . . ?
C14 C5 C6 C7 -3.6(6) . . . . ?
C4 C5 C6 C7 177.4(4) . . . . ?
C14 C5 C6 C17 175.0(4) . . . . ?
C4 C5 C6 C17 -4.0(6) . . . . ?
C14 C13 C12 C7 -2.8(7) . . . . ?
C14 C13 C12 C16 178.3(5) . . . . ?
C6 C7 C12 C13 1.1(7) . . . . ?
C8 C7 C12 C13 179.8(4) . . . . ?
C6 C7 C12 C16 180.0(4) . . . . ?
C8 C7 C12 C16 -1.4(7) . . . . ?
C1 N1 C2 C19 21.6(17) . . . . ?
C18 N1 C2 C19 -65(8) . . . . ?
Cu1 N1 C2 C19 -162.1(15) . . . . ?
C1 N1 C2 C3 4.7(11) . . . . ?
C18 N1 C2 C3 -82(8) . . . . ?
Cu1 N1 C2 C3 -178.9(7) . . . . ?
N2 C3 C2 C19 -94(7) . . . . ?
C18 C3 C2 C19 -21(10) . . . . ?
N2 C3 C2 N1 -0.5(13) . . . . ?
C18 C3 C2 N1 72(7) . . . . ?
C9 N4 C10 C11 -1.0(7) . . . . ?
Cu1 N4 C10 C11 178.3(4) 3_556 . . . ?
N4 C10 C11 N3 -0.3(7) . . . . ?
C9 N3 C11 C10 1.4(7) . . . . ?
C8 N3 C11 C10 178.1(5) . . . . ?
C6A C1A C2A C3A 0.0 . . . . ?
C7A C1A C2A C3A -176.5(11) . . . . ?
C1A C2A C3A C4A 0.0 . . . . ?
C1A C2A C3A C8A -171.5(11) . . . . ?
C2A C3A C4A C5A 0.0 . . . . ?
C8A C3A C4A C5A 171.8(11) . . . . ?
C3A C4A C5A C6A 0.0 . . . . ?
C4A C5A C6A C1A 0.0 . . . . ?
C2A C1A C6A C5A 0.0 . . . . ?
C7A C1A C6A C5A 176.1(12) . . . . ?
C1 N1 C18 C19 -2(3) . . . . ?
C2 N1 C18 C19 95(8) . . . . ?
Cu1 N1 C18 C19 -171(2) . . . . ?
C1 N1 C18 C3 -17(2) . . . . ?
C2 N1 C18 C3 79(8) . . . . ?
Cu1 N1 C18 C3 173.2(9) . . . . ?
N2 C3 C18 C19 -92(8) . . . . ?
C2 C3 C18 C19 157(11) . . . . ?
N2 C3 C18 N1 22(2) . . . . ?
C2 C3 C18 N1 -89(8) . . . . ?
N1 C18 C19 C2 -94(8) . . . . ?
C3 C18 C19 C2 -23(11) . . . . ?
N1 C18 C19 N2 -3(4) . . . . ?
C3 C18 C19 N2 68(7) . . . . ?
N1 C2 C19 C18 67(7) . . . . ?
C3 C2 C19 C18 158(11) . . . . ?
N1 C2 C19 N2 -27(2) . . . . ?
C3 C2 C19 N2 64(7) . . . . ?
C3 N2 C19 C18 -97(9) . . . . ?
C1 N2 C19 C18 7(3) . . . . ?
C4 N2 C19 C18 178.3(17) . . . . ?
C3 N2 C19 C2 -82(8) . . . . ?
C1 N2 C19 C2 22(2) . . . . ?
C4 N2 C19 C2 -166.8(10) . . . . ?
